data_4346126
loop_
_publ_author_name
'Knorr, Michael'
'Bonnot, Antoine'
'Lapprand, Antony'
'Khatyr, Abderrahim'
'Strohmann, Carsten'
'Kubicki, Marek M.'
'Rousselin, Yoann'
'Harvey, Pierre D.'

_publ_section_title
;
 Reactivity of CuI and CuBr toward dialkyl sulfides RSR: from discrete
 molecular Cu4I4S4 and Cu8I8S6 clusters to luminescent copper(I)
 coordination polymers.
;
_journal_issue 8
_journal_name_full 'Inorganic chemistry'
_journal_page_first 4076
_journal_page_last 4093
_journal_paper_doi 10.1021/acs.inorgchem.5b00327
_journal_volume 54
_journal_year 2015
_chemical_formula_moiety 'C9 H24 Cu4 I4 S3'
_chemical_formula_sum 'C9 H24 Cu4 I4 S3'
_chemical_formula_weight 990.22
_space_group_crystal_system orthorhombic
_space_group_IT_number 61
_space_group_name_Hall '-P 2ac 2ab'
_space_group_name_H-M_alt 'P b c a'
_atom_sites_solution_hydrogens geom
_atom_sites_solution_primary direct
_audit_creation_date 2015-01-20
_audit_creation_method
;
Olex2 1.2
(compiled 2015.01.19 svn.r3143 for OlexSys, GUI svn.r4992)
;
_cell_angle_alpha 90
_cell_angle_beta 90
_cell_angle_gamma 90
_cell_formula_units_Z 8
_cell_length_a 11.1889(3)
_cell_length_b 12.5095(3)
_cell_length_c 33.9283(8)
_cell_measurement_reflns_used 8439
_cell_measurement_temperature 115
_cell_measurement_theta_max 27.485
_cell_measurement_theta_min 0.998
_cell_volume 4748.9(2)
_computing_cell_refinement 'HKL Scalepack (Otwinowski & Minor 1997)'
_computing_data_collection 'Collect (Nonius BV, 1997-2000)'
_computing_data_reduction 'HKL Denzo and Scalepack (Otwinowski & Minor 1997)'
_computing_molecular_graphics 'Olex2 (Dolomanov et al., 2009)'
_computing_publication_material 'Olex2 (Dolomanov et al., 2009)'
_computing_structure_refinement 'ShelXL (Sheldrick, 2008)'
_computing_structure_solution 'ShelXT (Sheldrick, 2015)'
_diffrn_ambient_temperature 115
_diffrn_detector 'CCD Plate'
_diffrn_detector_area_resol_mean 9
_diffrn_detector_type CCD
_diffrn_measured_fraction_theta_full 0.990
_diffrn_measured_fraction_theta_max 0.987
_diffrn_measurement_device '95mm CCD camera on \k-goniostat'
_diffrn_measurement_device_type 'Nonius Kappa CCD'
_diffrn_measurement_method '\f and \w scans'
_diffrn_orient_matrix_type 'Nonius Collect from scalepack cell'
_diffrn_radiation_collimation '0.6 mm'
_diffrn_radiation_monochromator 'horizonally mounted graphite crystal'
_diffrn_radiation_probe x-ray
_diffrn_radiation_type MoK\a
_diffrn_radiation_wavelength 0.71073
_diffrn_reflns_av_R_equivalents 0.0467
_diffrn_reflns_av_unetI/netI 0.0348
_diffrn_reflns_Laue_measured_fraction_full 0.990
_diffrn_reflns_Laue_measured_fraction_max 0.987
_diffrn_reflns_limit_h_max 14
_diffrn_reflns_limit_h_min -14
_diffrn_reflns_limit_k_max 16
_diffrn_reflns_limit_k_min -16
_diffrn_reflns_limit_l_max 43
_diffrn_reflns_limit_l_min -44
_diffrn_reflns_number 16211
_diffrn_reflns_point_group_measured_fraction_full 0.990
_diffrn_reflns_point_group_measured_fraction_max 0.987
_diffrn_reflns_theta_full 25.242
_diffrn_reflns_theta_max 27.491
_diffrn_reflns_theta_min 2.515
_diffrn_source 'X-ray tube'
_diffrn_source_target Mo
_diffrn_source_type 'Siemens KFF Mo 2K-180'
_exptl_absorpt_coefficient_mu 8.988
_exptl_absorpt_correction_type none
_exptl_crystal_colour 'clear light colourless'
_exptl_crystal_colour_lustre clear
_exptl_crystal_colour_modifier light
_exptl_crystal_colour_primary colourless
_exptl_crystal_density_diffrn 2.770
_exptl_crystal_description prism
_exptl_crystal_F_000 3632
_exptl_crystal_size_max 0.2
_exptl_crystal_size_mid 0.2
_exptl_crystal_size_min 0.2
_refine_diff_density_max 3.309
_refine_diff_density_min -4.018
_refine_diff_density_rms 0.436
_refine_ls_extinction_method none
_refine_ls_goodness_of_fit_ref 1.307
_refine_ls_hydrogen_treatment constr
_refine_ls_matrix_type full
_refine_ls_number_constraints 0
_refine_ls_number_parameters 187
_refine_ls_number_reflns 5382
_refine_ls_number_restraints 12
_refine_ls_restrained_S_all 1.302
_refine_ls_R_factor_all 0.0981
_refine_ls_R_factor_gt 0.0961
_refine_ls_shift/su_max 0.001
_refine_ls_shift/su_mean 0.000
_refine_ls_structure_factor_coef Fsqd
_refine_ls_weighting_details 'w=1/[\s^2^(Fo^2^)+547.5964P] where P=(Fo^2^+2Fc^2^)/3'
_refine_ls_weighting_scheme calc
_refine_ls_wR_factor_gt 0.2273
_refine_ls_wR_factor_ref 0.2281
_reflns_Friedel_coverage 0.000
_reflns_number_gt 5190
_reflns_number_total 5382
_reflns_threshold_expression 'I > 2\s(I)'
_cod_data_source_file ic5b00327_si_003.cif
_cod_data_source_block 09mkcuimeseta_compound_4
_cod_database_code 4346126
_shelx_space_group_comment
;
The symmetry employed for this shelxl refinement is uniquely defined
by the following loop, which should always be used as a source of
symmetry information in preference to the above space-group names.
They are only intended as comments.
;
_olex2_refinement_description
;
1. Fixed Uiso
 At 1.2 times of:
  All C(H,H) groups
 At 1.5 times of:
  All C(H,H,H) groups
2. Rigid body (RIGU) restrains
 C1, C2, S1, C3
 with sigma for 1-2 distances of 0.004 and sigma for 1-3 distances of 0.004
 C6, C5, S3, C4
 with sigma for 1-2 distances of 0.004 and sigma for 1-3 distances of 0.004
 C9, S2, C8, C7
 with sigma for 1-2 distances of 0.004 and sigma for 1-3 distances of 0.004
3.a Secondary CH2 refined with riding coordinates:
 C2(H2A,H2B), C5(H5A,H5B), C8(H8A,H8B)
3.b Idealised Me refined as rotating group:
 C1(H1A,H1B,H1C), C3(H3A,H3B,H3C), C4(H4A,H4B,H4C), C6(H6A,H6B,H6C), C7(H7A,
 H7B,H7C), C9(H9A,H9B,H9C)
;

loop_
_space_group_symop_operation_xyz
'x, y, z'
'-x+1/2, -y, z+1/2'
'-x, y+1/2, -z+1/2'
'x+1/2, -y+1/2, -z'
'-x, -y, -z'
'x-1/2, y, -z-1/2'
'x, -y-1/2, z-1/2'
'-x-1/2, y-1/2, z'

loop_
_atom_site_label
_atom_site_type_symbol
_atom_site_fract_x
_atom_site_fract_y
_atom_site_fract_z
_atom_site_U_iso_or_equiv
_atom_site_adp_type
_atom_site_occupancy
_atom_site_site_symmetry_order
_atom_site_calc_flag
_atom_site_refinement_flags_posn
_atom_site_refinement_flags_adp
C8 C 0.178(2) -0.1630(19) 0.6018(7) 0.037(5) Uani 1 1 d . U
H8A H 0.0903 -0.1709 0.6018 0.045 Uiso 1 1 calc R .
H8B H 0.2014 -0.1199 0.6251 0.045 Uiso 1 1 calc R .
C9 C 0.197(3) -0.334(2) 0.6526(8) 0.049(7) Uani 1 1 d . U
H9A H 0.2233 -0.2810 0.6721 0.073 Uiso 1 1 calc GR .
H9B H 0.2292 -0.4041 0.6595 0.073 Uiso 1 1 calc GR .
H9C H 0.1093 -0.3370 0.6525 0.073 Uiso 1 1 calc GR .
C6 C 0.727(3) -0.0686(19) 0.7478(9) 0.046(6) Uani 1 1 d . U
H6A H 0.7340 -0.0676 0.7190 0.069 Uiso 1 1 calc GR .
H6B H 0.7997 -0.0987 0.7593 0.069 Uiso 1 1 calc GR .
H6C H 0.7152 0.0044 0.7575 0.069 Uiso 1 1 calc GR .
C1 C 0.965(3) -0.425(2) 0.5531(8) 0.049(5) Uani 1 1 d . U
H1A H 1.0211 -0.4025 0.5326 0.074 Uiso 1 1 calc GR .
H1B H 1.0000 -0.4845 0.5682 0.074 Uiso 1 1 calc GR .
H1C H 0.9487 -0.3653 0.5709 0.074 Uiso 1 1 calc GR .
C7 C 0.219(2) -0.106(2) 0.5639(8) 0.045(6) Uani 1 1 d . U
H7A H 0.1883 -0.1451 0.5409 0.068 Uiso 1 1 calc GR .
H7B H 0.3064 -0.1044 0.5629 0.068 Uiso 1 1 calc GR .
H7C H 0.1877 -0.0330 0.5636 0.068 Uiso 1 1 calc GR .
C5 C 0.623(2) -0.1351(18) 0.7593(8) 0.040(5) Uani 1 1 d . U
H5A H 0.5490 -0.1034 0.7485 0.048 Uiso 1 1 calc R .
H5B H 0.6161 -0.1366 0.7883 0.048 Uiso 1 1 calc R .
C3 C 0.636(3) -0.573(2) 0.5414(8) 0.053(6) Uani 1 1 d . U
H3A H 0.5819 -0.5166 0.5323 0.080 Uiso 1 1 calc GR .
H3B H 0.5917 -0.6247 0.5573 0.080 Uiso 1 1 calc GR .
H3C H 0.6717 -0.6091 0.5186 0.080 Uiso 1 1 calc GR .
C2 C 0.855(3) -0.460(2) 0.5351(8) 0.049(5) Uani 1 1 d . U
H2A H 0.8710 -0.5173 0.5156 0.059 Uiso 1 1 calc R .
H2B H 0.8155 -0.3998 0.5215 0.059 Uiso 1 1 calc R .
C4 C 0.499(3) -0.330(2) 0.7575(7) 0.042(5) Uani 1 1 d . U
H4A H 0.4866 -0.3121 0.7854 0.063 Uiso 1 1 calc GR .
H4B H 0.5025 -0.4074 0.7544 0.063 Uiso 1 1 calc GR .
H4C H 0.4332 -0.3008 0.7418 0.063 Uiso 1 1 calc GR .
S3 S 0.6399(6) -0.2709(4) 0.74082(15) 0.0311(12) Uani 1 1 d . U
S1 S 0.7631(7) -0.5090(4) 0.57341(16) 0.0404(15) Uani 1 1 d . U
S2 S 0.2494(6) -0.2955(5) 0.60438(17) 0.0346(12) Uani 1 1 d . U
Cu1 Cu 0.8504(3) -0.6527(2) 0.60553(8) 0.0271(6) Uani 1 1 d . .
Cu2 Cu 0.6725(3) -0.3676(2) 0.60473(8) 0.0279(6) Uani 1 1 d . .
Cu3 Cu 0.6176(2) -0.2661(2) 0.67337(7) 0.0262(5) Uani 1 1 d . .
Cu4 Cu 0.4522(3) -0.2759(2) 0.61408(8) 0.0281(6) Uani 1 1 d . .
I1 I 1.01757(13) -0.59492(10) 0.65599(4) 0.0265(3) Uani 1 1 d . .
I2 I 0.51493(14) -0.45184(10) 0.65390(4) 0.0282(3) Uani 1 1 d . .
I4 I 0.83394(13) -0.24987(11) 0.64059(4) 0.0280(3) Uani 1 1 d . .
I3 I 0.56073(14) -0.26592(10) 0.54392(4) 0.0283(3) Uani 1 1 d . .

loop_
_atom_site_aniso_label
_atom_site_aniso_U_11
_atom_site_aniso_U_22
_atom_site_aniso_U_33
_atom_site_aniso_U_23
_atom_site_aniso_U_13
_atom_site_aniso_U_12
C8 0.049(12) 0.032(7) 0.030(9) -0.005(6) 0.000(8) -0.002(7)
C9 0.059(17) 0.035(11) 0.052(9) 0.007(8) 0.024(10) 0.010(11)
C6 0.046(11) 0.027(8) 0.066(16) -0.005(9) 0.002(11) 0.006(8)
C1 0.070(10) 0.044(13) 0.034(11) 0.005(10) 0.001(8) 0.015(9)
C7 0.036(13) 0.055(11) 0.044(11) 0.013(9) 0.007(9) 0.012(10)
C5 0.047(11) 0.028(7) 0.045(12) -0.011(7) 0.003(9) 0.005(6)
C3 0.085(12) 0.034(11) 0.041(12) 0.001(9) -0.012(10) 0.016(9)
C2 0.072(10) 0.043(12) 0.033(9) 0.009(8) -0.001(7) 0.015(8)
C4 0.049(9) 0.039(10) 0.038(13) -0.005(9) 0.004(9) -0.002(8)
S3 0.044(3) 0.026(2) 0.024(2) -0.0038(19) 0.001(2) 0.002(2)
S1 0.075(5) 0.023(2) 0.024(2) 0.002(2) 0.003(3) 0.017(3)
S2 0.035(3) 0.030(3) 0.038(3) -0.006(2) 0.001(3) -0.003(2)
Cu1 0.0347(15) 0.0202(11) 0.0263(12) 0.0037(10) -0.0019(11) 0.0020(11)
Cu2 0.0355(15) 0.0198(11) 0.0284(13) -0.0017(10) 0.0020(11) 0.0020(11)
Cu3 0.0336(14) 0.0214(11) 0.0235(12) -0.0014(9) 0.0009(10) -0.0016(11)
Cu4 0.0309(14) 0.0241(12) 0.0295(13) -0.0003(10) 0.0029(11) 0.0006(11)
I1 0.0323(7) 0.0200(6) 0.0271(6) -0.0025(5) -0.0008(5) -0.0019(5)
I2 0.0384(8) 0.0177(6) 0.0285(7) 0.0010(5) 0.0032(6) -0.0021(5)
I4 0.0311(7) 0.0240(6) 0.0290(7) 0.0011(5) -0.0006(5) 0.0008(6)
I3 0.0430(8) 0.0200(6) 0.0219(6) 0.0006(5) 0.0007(6) 0.0038(6)

loop_
_atom_type_symbol
_atom_type_description
_atom_type_scat_dispersion_real
_atom_type_scat_dispersion_imag
_atom_type_scat_source
C C 0.0033 0.0016 'International Tables Vol C Tables 4.2.6.8 and 6.1.1.4'
H H 0.0000 0.0000 'International Tables Vol C Tables 4.2.6.8 and 6.1.1.4'
Cu Cu 0.3201 1.2651 'International Tables Vol C Tables 4.2.6.8 and 6.1.1.4'
I I -0.4742 1.8119 'International Tables Vol C Tables 4.2.6.8 and 6.1.1.4'
S S 0.1246 0.1234 'International Tables Vol C Tables 4.2.6.8 and 6.1.1.4'

loop_
_geom_angle_atom_site_label_1
_geom_angle_atom_site_label_2
_geom_angle_atom_site_label_3
_geom_angle
_geom_angle_site_symmetry_1
_geom_angle_site_symmetry_3
H8A C8 H8B 108.3 . .
C7 C8 H8A 109.8 . .
C7 C8 H8B 109.8 . .
C7 C8 S2 109.2(17) . .
S2 C8 H8A 109.8 . .
S2 C8 H8B 109.8 . .
H9A C9 H9B 109.5 . .
H9A C9 H9C 109.5 . .
H9B C9 H9C 109.5 . .
S2 C9 H9A 109.5 . .
S2 C9 H9B 109.5 . .
S2 C9 H9C 109.5 . .
H6A C6 H6B 109.5 . .
H6A C6 H6C 109.5 . .
H6B C6 H6C 109.5 . .
C5 C6 H6A 109.5 . .
C5 C6 H6B 109.5 . .
C5 C6 H6C 109.5 . .
H1A C1 H1B 109.5 . .
H1A C1 H1C 109.5 . .
H1B C1 H1C 109.5 . .
C2 C1 H1A 109.5 . .
C2 C1 H1B 109.5 . .
C2 C1 H1C 109.5 . .
C8 C7 H7A 109.5 . .
C8 C7 H7B 109.5 . .
C8 C7 H7C 109.5 . .
H7A C7 H7B 109.5 . .
H7A C7 H7C 109.5 . .
H7B C7 H7C 109.5 . .
C6 C5 H5A 109.5 . .
C6 C5 H5B 109.5 . .
C6 C5 S3 110.7(18) . .
H5A C5 H5B 108.1 . .
S3 C5 H5A 109.5 . .
S3 C5 H5B 109.5 . .
H3A C3 H3B 109.5 . .
H3A C3 H3C 109.5 . .
H3B C3 H3C 109.5 . .
S1 C3 H3A 109.5 . .
S1 C3 H3B 109.5 . .
S1 C3 H3C 109.5 . .
C1 C2 H2A 110.3 . .
C1 C2 H2B 110.3 . .
C1 C2 S1 106.9(19) . .
H2A C2 H2B 108.6 . .
S1 C2 H2A 110.3 . .
S1 C2 H2B 110.3 . .
H4A C4 H4B 109.5 . .
H4A C4 H4C 109.5 . .
H4B C4 H4C 109.5 . .
S3 C4 H4A 109.5 . .
S3 C4 H4B 109.5 . .
S3 C4 H4C 109.5 . .
C5 S3 C4 100.3(12) . .
C5 S3 Cu3 107.8(9) . .
C4 S3 Cu3 103.0(9) . .
C3 S1 Cu1 104.5(8) . .
C3 S1 Cu2 104.5(9) . .
C2 S1 C3 98.9(13) . .
C2 S1 Cu1 111.6(10) . .
C2 S1 Cu2 109.3(10) . .
Cu2 S1 Cu1 124.4(3) . .
C8 S2 Cu4 109.6(9) . .
C9 S2 C8 98.1(11) . .
C9 S2 Cu4 102.7(11) . .
S1 Cu1 Cu2 136.6(2) . 8_755
S1 Cu1 Cu3 148.8(2) . 8_755
S1 Cu1 Cu4 146.7(2) . 8_755
S1 Cu1 I1 113.1(2) . .
S1 Cu1 I4 103.7(2) . 8_755
S1 Cu1 I3 101.36(17) . 8_755
Cu2 Cu1 Cu3 60.20(9) 8_755 8_755
Cu2 Cu1 Cu4 60.76(10) 8_755 8_755
Cu2 Cu1 I3 60.48(9) 8_755 8_755
Cu4 Cu1 Cu3 60.42(10) 8_755 8_755
Cu4 Cu1 I3 59.12(8) 8_755 8_755
I1 Cu1 Cu2 110.27(11) . 8_755
I1 Cu1 Cu3 60.09(8) . 8_755
I1 Cu1 Cu4 60.55(9) . 8_755
I1 Cu1 I4 112.52(10) . 8_755
I1 Cu1 I3 112.55(11) . 8_755
I4 Cu1 Cu2 58.57(9) 8_755 8_755
I4 Cu1 Cu3 59.29(9) 8_755 8_755
I4 Cu1 Cu4 108.80(11) 8_755 8_755
I4 Cu1 I3 112.82(10) 8_755 8_755
I3 Cu1 Cu3 109.28(11) 8_755 8_755
S1 Cu2 Cu1 144.3(2) . 8_765
S1 Cu2 Cu3 148.62(19) . .
S1 Cu2 Cu4 140.6(2) . .
S1 Cu2 I2 106.2(2) . .
S1 Cu2 I4 110.0(2) . .
S1 Cu2 I3 102.20(18) . .
Cu1 Cu2 Cu3 60.37(9) 8_765 .
Cu1 Cu2 Cu4 59.74(10) 8_765 .
Cu1 Cu2 I3 59.98(8) 8_765 .
Cu3 Cu2 Cu4 60.14(10) . .
Cu3 Cu2 I3 109.02(11) . .
I2 Cu2 Cu1 109.08(11) . 8_765
I2 Cu2 Cu3 59.74(8) . .
I2 Cu2 Cu4 59.60(9) . .
I2 Cu2 I3 110.94(11) . .
I4 Cu2 Cu1 60.19(9) . 8_765
I4 Cu2 Cu3 59.87(9) . .
I4 Cu2 Cu4 109.28(11) . .
I4 Cu2 I2 112.90(11) . .
I4 Cu2 I3 113.80(10) . .
I3 Cu2 Cu4 58.62(9) . .
S3 Cu3 Cu1 146.90(19) . 8_765
S3 Cu3 Cu2 144.42(19) . .
S3 Cu3 Cu4 143.4(2) . .
S3 Cu3 I1 107.45(17) . 8_765
S3 Cu3 I2 105.64(17) . .
S3 Cu3 I4 108.48(19) . .
Cu1 Cu3 Cu4 59.44(10) 8_765 .
Cu2 Cu3 Cu1 59.43(9) . 8_765
Cu2 Cu3 Cu4 60.17(10) . .
I1 Cu3 Cu1 58.27(8) 8_765 8_765
I1 Cu3 Cu2 108.13(11) 8_765 .
I1 Cu3 Cu4 59.60(8) 8_765 .
I2 Cu3 Cu1 107.46(11) . 8_765
I2 Cu3 Cu2 58.69(8) . .
I2 Cu3 Cu4 59.27(8) . .
I2 Cu3 I1 113.37(11) . 8_765
I4 Cu3 Cu1 59.36(9) . 8_765
I4 Cu3 Cu2 58.34(9) . .
I4 Cu3 Cu4 108.06(11) . .
I4 Cu3 I1 110.98(10) . 8_765
I4 Cu3 I2 110.62(10) . .
S2 Cu4 Cu1 147.9(2) . 8_765
S2 Cu4 Cu2 145.58(19) . .
S2 Cu4 Cu3 140.8(2) . .
S2 Cu4 I1 106.74(18) . 8_765
S2 Cu4 I2 104.03(18) . .
S2 Cu4 I3 108.94(18) . .
Cu1 Cu4 Cu2 59.49(10) 8_765 .
Cu1 Cu4 Cu3 60.13(10) 8_765 .
Cu3 Cu4 Cu2 59.68(10) . .
I1 Cu4 Cu1 58.40(8) 8_765 8_765
I1 Cu4 Cu2 107.49(11) 8_765 .
I1 Cu4 Cu3 59.30(8) 8_765 .
I2 Cu4 Cu1 107.98(12) . 8_765
I2 Cu4 Cu2 58.51(8) . .
I2 Cu4 Cu3 59.23(8) . .
I2 Cu4 I1 113.06(10) . 8_765
I3 Cu4 Cu1 60.54(9) . 8_765
I3 Cu4 Cu2 60.53(9) . .
I3 Cu4 Cu3 110.21(12) . .
I3 Cu4 I1 111.92(10) . 8_765
I3 Cu4 I2 111.65(10) . .
Cu1 I1 Cu3 61.64(8) . 8_755
Cu1 I1 Cu4 61.05(9) . 8_755
Cu3 I1 Cu4 61.09(8) 8_755 8_755
Cu2 I2 Cu3 61.56(8) . .
Cu2 I2 Cu4 61.89(9) . .
Cu3 I2 Cu4 61.50(9) . .
Cu2 I4 Cu1 61.24(8) . 8_765
Cu2 I4 Cu3 61.79(9) . .
Cu3 I4 Cu1 61.35(9) . 8_765
Cu1 I3 Cu2 59.54(8) 8_765 .
Cu4 I3 Cu1 60.35(9) . 8_765
Cu4 I3 Cu2 60.85(9) . .

loop_
_geom_bond_atom_site_label_1
_geom_bond_atom_site_label_2
_geom_bond_distance
_geom_bond_site_symmetry_2
C8 H8A 0.9900 .
C8 H8B 0.9900 .
C8 C7 1.54(3) .
C8 S2 1.84(2) .
C9 H9A 0.9800 .
C9 H9B 0.9800 .
C9 H9C 0.9800 .
C9 S2 1.80(3) .
C6 H6A 0.9800 .
C6 H6B 0.9800 .
C6 H6C 0.9800 .
C6 C5 1.48(4) .
C1 H1A 0.9800 .
C1 H1B 0.9800 .
C1 H1C 0.9800 .
C1 C2 1.44(4) .
C7 H7A 0.9800 .
C7 H7B 0.9800 .
C7 H7C 0.9800 .
C5 H5A 0.9900 .
C5 H5B 0.9900 .
C5 S3 1.82(2) .
C3 H3A 0.9800 .
C3 H3B 0.9800 .
C3 H3C 0.9800 .
C3 S1 1.96(3) .
C2 H2A 0.9900 .
C2 H2B 0.9900 .
C2 S1 1.76(3) .
C4 H4A 0.9800 .
C4 H4B 0.9800 .
C4 H4C 0.9800 .
C4 S3 1.83(3) .
S3 Cu3 2.303(6) .
S1 Cu1 2.318(6) .
S1 Cu2 2.299(6) .
S2 Cu4 2.306(7) .
Cu1 Cu2 2.702(3) 8_755
Cu1 Cu3 2.728(4) 8_755
Cu1 Cu4 2.709(4) 8_755
Cu1 I1 2.636(3) .
Cu1 I4 2.674(3) 8_755
Cu1 I3 2.714(3) 8_755
Cu2 Cu1 2.702(3) 8_765
Cu2 Cu3 2.723(4) .
Cu2 Cu4 2.736(4) .
Cu2 I2 2.645(3) .
Cu2 I4 2.630(3) .
Cu2 I3 2.728(3) .
Cu3 Cu1 2.728(4) 8_765
Cu3 Cu4 2.735(4) .
Cu3 I1 2.687(3) 8_765
Cu3 I2 2.674(3) .
Cu3 I4 2.672(3) .
Cu4 Cu1 2.708(4) 8_765
Cu4 I1 2.695(3) 8_765
Cu4 I2 2.676(3) .
Cu4 I3 2.675(3) .
I1 Cu3 2.687(3) 8_755
I1 Cu4 2.695(3) 8_755
I4 Cu1 2.674(3) 8_765
I3 Cu1 2.714(3) 8_765

loop_
_geom_torsion_atom_site_label_1
_geom_torsion_atom_site_label_2
_geom_torsion_atom_site_label_3
_geom_torsion_atom_site_label_4
_geom_torsion
C6 C5 S3 C4 -178(2)
C6 C5 S3 Cu3 -70(2)
C1 C2 S1 C3 -170.6(19)
C1 C2 S1 Cu1 -61(2)
C1 C2 S1 Cu2 80.5(19)
C7 C8 S2 C9 175(2)
C7 C8 S2 Cu4 68.2(19)
